data_4120715
loop_
_publ_author_name
'Miriam A. Bowring'
'Robert G. Bergman'
'T. Don Tilley'

_publ_section_title
;
 Pt-Catalyzed C-C Activation Induced by C-H Activation
;
_journal_name_full 'Journal of the American Chemical Society'
_journal_page_first 13121
_journal_page_last 13128
_journal_paper_doi 10.1021/ja406260j
_journal_volume 135
_journal_year 2013
_chemical_formula_sum 'C32 H33 F6 N3 O4 Pt S2'
_chemical_formula_weight 896.82
_chemical_name_common MABIV142
_chemical_name_systematic
;
 ?
;
_space_group_IT_number 33
_symmetry_cell_setting orthorhombic
_symmetry_space_group_name_Hall 'P 2c -2n'
_symmetry_space_group_name_H-M 'P n a 21'
_atom_sites_solution_hydrogens geom
_atom_sites_solution_primary direct
_atom_sites_solution_secondary difmap
_audit_creation_method SHELXL-97
_cell_angle_alpha 90.00
_cell_angle_beta 90.00
_cell_angle_gamma 90.00
_cell_formula_units_Z 4
_cell_length_a 12.3714(13)
_cell_length_b 19.442(2)
_cell_length_c 13.9070(17)
_cell_measurement_reflns_used 3957
_cell_measurement_temperature 100(2)
_cell_measurement_theta_max 25.34
_cell_measurement_theta_min 2.44
_cell_volume 3345.0(6)
_computing_cell_refinement 'Bruker SAINT'
_computing_data_collection 'Bruker APEX2'
_computing_data_reduction 'Bruker SAINT'
_computing_molecular_graphics ORTEP-32
_computing_publication_material WinGX
_computing_structure_refinement SHELXL-97
_computing_structure_solution SIR-2004
_diffrn_ambient_temperature 100(2)
_diffrn_detector_area_resol_mean 8.366
_diffrn_measured_fraction_theta_full 0.997
_diffrn_measured_fraction_theta_max 0.993
_diffrn_measurement_device_type 'Bruker APEX-II CCD'
_diffrn_measurement_method 'phi and omega scans'
_diffrn_radiation_monochromator 'QUAZAR multilayer mirrors'
_diffrn_radiation_source 'microfocus sealed tube'
_diffrn_radiation_type MoK\a
_diffrn_radiation_wavelength 0.71073
_diffrn_reflns_av_R_equivalents 0.0000
_diffrn_reflns_av_sigmaI/netI 0.1027
_diffrn_reflns_limit_h_max 14
_diffrn_reflns_limit_h_min -14
_diffrn_reflns_limit_k_max 23
_diffrn_reflns_limit_k_min -23
_diffrn_reflns_limit_l_max 16
_diffrn_reflns_limit_l_min -16
_diffrn_reflns_number 5993
_diffrn_reflns_theta_full 25.00
_diffrn_reflns_theta_max 25.35
_diffrn_reflns_theta_min 1.80
_exptl_absorpt_coefficient_mu 4.395
_exptl_absorpt_correction_T_max 0.7784
_exptl_absorpt_correction_T_min 0.7784
_exptl_absorpt_correction_type multi-scan
_exptl_absorpt_process_details SADABS
_exptl_crystal_colour yellow
_exptl_crystal_density_diffrn 1.781
_exptl_crystal_description multifaceted
_exptl_crystal_F_000 1768
_exptl_crystal_size_max 0.06
_exptl_crystal_size_mid 0.06
_exptl_crystal_size_min 0.06
_refine_diff_density_max 1.132
_refine_diff_density_min -1.277
_refine_diff_density_rms 0.162
_refine_ls_abs_structure_details 'Flack H D (1983), Acta Cryst. A39, 876-881'
_refine_ls_abs_structure_Flack 0.047(8)
_refine_ls_extinction_method none
_refine_ls_goodness_of_fit_ref 0.993
_refine_ls_hydrogen_treatment constr
_refine_ls_matrix_type full
_refine_ls_number_parameters 265
_refine_ls_number_reflns 5993
_refine_ls_number_restraints 1
_refine_ls_restrained_S_all 0.993
_refine_ls_R_factor_all 0.0727
_refine_ls_R_factor_gt 0.0424
_refine_ls_shift/su_max 0.001
_refine_ls_shift/su_mean 0.000
_refine_ls_structure_factor_coef Fsqd
_refine_ls_weighting_details 'calc w=1/[\s^2^(Fo^2^)+(0.0389P)^2^+0.0000P] where P=(Fo^2^+2Fc^2^)/3'
_refine_ls_weighting_scheme calc
_refine_ls_wR_factor_gt 0.0806
_refine_ls_wR_factor_ref 0.0873
_reflns_number_gt 4387
_reflns_number_total 5993
_reflns_threshold_expression >2sigma(I)
_cod_data_source_file ja406260j_si_003.cif
_cod_data_source_block shelxl
_cod_original_cell_volume 3344.9(7)
_cod_database_code 4120715

loop_
_symmetry_equiv_pos_as_xyz
'x, y, z'
'-x, -y, z+1/2'
'-x+1/2, y+1/2, z+1/2'
'x+1/2, -y+1/2, z'

loop_
_atom_site_label
_atom_site_type_symbol
_atom_site_fract_x
_atom_site_fract_y
_atom_site_fract_z
_atom_site_U_iso_or_equiv
_atom_site_adp_type
_atom_site_occupancy
_atom_site_symmetry_multiplicity
_atom_site_calc_flag
_atom_site_refinement_flags
C1 C 0.2182(7) 0.3137(4) 0.1804(6) 0.015(2) Uiso 1 1 d .
C2 C 0.1424(7) 0.3580(4) 0.2203(6) 0.016(2) Uiso 1 1 d .
H2 H 0.1497 0.4061 0.2103 0.019 Uiso 1 1 calc R
C3 C 0.0569(8) 0.3337(4) 0.2741(6) 0.017(2) Uiso 1 1 d .
H3 H 0.0087 0.3654 0.3034 0.021 Uiso 1 1 calc R
C4 C 0.0398(8) 0.2630(4) 0.2862(6) 0.018(2) Uiso 1 1 d .
H4 H -0.0211 0.2466 0.3209 0.022 Uiso 1 1 calc R
C5 C 0.1133(7) 0.2175(5) 0.2467(6) 0.016(2) Uiso 1 1 d .
H5 H 0.1039 0.1694 0.2551 0.019 Uiso 1 1 calc R
C6 C 0.2014(7) 0.2423(4) 0.1944(6) 0.014(2) Uiso 1 1 d .
C7 C 0.2796(7) 0.1949(4) 0.1479(6) 0.015(2) Uiso 1 1 d .
C8 C 0.2829(7) 0.1247(4) 0.1474(6) 0.017(2) Uiso 1 1 d .
H8 H 0.2297 0.0998 0.1822 0.021 Uiso 1 1 calc R
C9 C 0.3626(6) 0.0884(3) 0.0971(10) 0.0160(18) Uiso 1 1 d .
C10 C 0.4422(7) 0.1290(4) 0.0493(6) 0.0129(19) Uiso 1 1 d .
H10 H 0.4991 0.1069 0.0155 0.015 Uiso 1 1 calc R
C11 C 0.4379(7) 0.1989(4) 0.0516(6) 0.0128(19) Uiso 1 1 d .
C12 C 0.5154(7) 0.2465(4) 0.0045(6) 0.015(2) Uiso 1 1 d .
C13 C 0.5938(7) 0.2264(4) -0.0593(6) 0.016(2) Uiso 1 1 d .
H13 H 0.6035 0.1787 -0.0715 0.019 Uiso 1 1 calc R
C14 C 0.6603(7) 0.2740(4) -0.1072(6) 0.016(2) Uiso 1 1 d .
C15 C 0.6450(7) 0.3432(4) -0.0809(6) 0.017(2) Uiso 1 1 d .
H15 H 0.6903 0.3778 -0.1073 0.021 Uiso 1 1 calc R
C16 C 0.5651(7) 0.3608(4) -0.0171(5) 0.0135(19) Uiso 1 1 d .
H16 H 0.5577 0.4080 -0.0005 0.016 Uiso 1 1 calc R
C17 C 0.3681(6) 0.0096(3) 0.0962(10) 0.0188(19) Uiso 1 1 d .
C18 C 0.2568(6) -0.0226(4) 0.1153(8) 0.028(2) Uiso 1 1 d .
H18A H 0.2607 -0.0724 0.1049 0.042 Uiso 1 1 calc R
H18B H 0.2035 -0.0026 0.0713 0.042 Uiso 1 1 calc R
H18C H 0.2351 -0.0135 0.1818 0.042 Uiso 1 1 calc R
C19 C 0.4429(8) -0.0132(4) 0.1770(7) 0.030(3) Uiso 1 1 d .
H19A H 0.5152 0.0060 0.1664 0.045 Uiso 1 1 calc R
H19B H 0.4472 -0.0636 0.1779 0.045 Uiso 1 1 calc R
H19C H 0.4146 0.0032 0.2387 0.045 Uiso 1 1 calc R
C20 C 0.4145(8) -0.0157(5) -0.0009(6) 0.026(2) Uiso 1 1 d .
H20A H 0.4899 -0.0009 -0.0069 0.039 Uiso 1 1 calc R
H20B H 0.3720 0.0036 -0.0538 0.039 Uiso 1 1 calc R
H20C H 0.4111 -0.0661 -0.0034 0.039 Uiso 1 1 calc R
C21 C 0.7363(7) 0.2534(4) -0.1888(6) 0.019(2) Uiso 1 1 d .
C22 C 0.7909(8) 0.1839(4) -0.1717(7) 0.030(3) Uiso 1 1 d .
H22A H 0.8423 0.1746 -0.2237 0.044 Uiso 1 1 calc R
H22B H 0.7359 0.1476 -0.1702 0.044 Uiso 1 1 calc R
H22C H 0.8293 0.1848 -0.1101 0.044 Uiso 1 1 calc R
C23 C 0.8245(8) 0.3067(5) -0.2080(7) 0.031(3) Uiso 1 1 d .
H23A H 0.8770 0.2880 -0.2538 0.047 Uiso 1 1 calc R
H23B H 0.8613 0.3179 -0.1475 0.047 Uiso 1 1 calc R
H23C H 0.7919 0.3485 -0.2348 0.047 Uiso 1 1 calc R
C24 C 0.6675(8) 0.2499(5) -0.2811(7) 0.039(3) Uiso 1 1 d .
H24A H 0.6308 0.2940 -0.2910 0.059 Uiso 1 1 calc R
H24B H 0.6136 0.2132 -0.2748 0.059 Uiso 1 1 calc R
H24C H 0.7145 0.2402 -0.3363 0.059 Uiso 1 1 calc R
C25 C 0.3565(8) 0.4747(6) 0.2943(8) 0.019(3) Uiso 1 1 d .
C26 C 0.3275(8) 0.5133(5) -0.0656(7) 0.024(2) Uiso 1 1 d .
C27 C 0.7950(9) 0.2122(5) -0.5364(6) 0.029(2) Uiso 1 1 d .
H27 H 0.7345 0.1878 -0.5609 0.035 Uiso 1 1 calc R
C28 C 0.8809(8) 0.1776(5) -0.4993(7) 0.029(3) Uiso 1 1 d .
H28 H 0.8796 0.1287 -0.4994 0.035 Uiso 1 1 calc R
C29 C 0.9696(8) 0.2107(5) -0.4618(6) 0.030(2) Uiso 1 1 d .
H29 H 1.0278 0.1852 -0.4352 0.036 Uiso 1 1 calc R
C30 C 0.9729(8) 0.2822(4) -0.4632(6) 0.028(2) Uiso 1 1 d .
H30 H 1.0337 0.3061 -0.4382 0.034 Uiso 1 1 calc R
C31 C 0.8861(8) 0.3183(5) -0.5018(6) 0.024(2) Uiso 1 1 d .
H31 H 0.8883 0.3671 -0.5034 0.029 Uiso 1 1 calc R
C32 C 0.7963(9) 0.2843(5) -0.5380(6) 0.029(2) Uiso 1 1 d .
H32 H 0.7369 0.3093 -0.5634 0.035 Uiso 1 1 calc R
N1 N 0.3596(5) 0.2309(2) 0.1018(11) 0.0132(12) Uiso 1 1 d .
N2 N 0.4967(6) 0.3158(3) 0.0233(5) 0.0134(16) Uiso 1 1 d .
N3 N 0.3493(5) 0.4402(2) 0.1052(9) 0.0130(12) Uiso 1 1 d .
O1 O 0.5252(5) 0.4415(3) 0.1918(4) 0.0252(16) Uani 1 1 d .
O2 O 0.4335(5) 0.5528(3) 0.1586(4) 0.0255(16) Uani 1 1 d .
O3 O 0.1847(5) 0.4317(3) 0.0036(4) 0.0195(15) Uani 1 1 d .
O4 O 0.2170(4) 0.5403(2) 0.0916(5) 0.0228(15) Uani 1 1 d .
F1 F 0.3463(4) 0.4108(3) 0.3224(3) 0.0296(14) Uani 1 1 d .
F2 F 0.4160(4) 0.5074(2) 0.3609(4) 0.0309(14) Uani 1 1 d .
F3 F 0.2602(4) 0.5044(3) 0.2905(4) 0.0274(13) Uani 1 1 d .
F4 F 0.3723(4) 0.4616(3) -0.1135(4) 0.0264(15) Uani 1 1 d .
F5 F 0.4045(4) 0.5582(3) -0.0426(4) 0.0363(15) Uani 1 1 d .
F6 F 0.2543(4) 0.5442(3) -0.1194(4) 0.0334(14) Uani 1 1 d .
S1 S 0.4283(2) 0.48137(10) 0.17834(16) 0.0184(5) Uani 1 1 d .
S2 S 0.25684(19) 0.48102(11) 0.04315(16) 0.0176(5) Uani 1 1 d .
Pt1 Pt 0.35373(2) 0.331398(12) 0.10434(4) 0.01216(9) Uani 1 1 d .

loop_
_atom_site_aniso_label
_atom_site_aniso_U_11
_atom_site_aniso_U_22
_atom_site_aniso_U_33
_atom_site_aniso_U_23
_atom_site_aniso_U_13
_atom_site_aniso_U_12
O1 0.011(4) 0.026(3) 0.038(4) -0.009(3) -0.012(3) 0.006(3)
O2 0.032(4) 0.014(3) 0.030(4) 0.002(3) -0.001(3) -0.003(3)
O3 0.021(4) 0.018(3) 0.018(3) 0.007(3) -0.003(3) -0.007(3)
O4 0.029(3) 0.019(3) 0.021(4) 0.001(3) -0.004(4) 0.009(3)
F1 0.043(4) 0.024(3) 0.021(3) -0.004(2) -0.011(3) -0.002(3)
F2 0.025(3) 0.034(3) 0.034(3) -0.017(3) -0.009(3) 0.001(3)
F3 0.016(3) 0.035(3) 0.030(3) -0.010(3) 0.004(3) 0.000(3)
F4 0.029(4) 0.025(3) 0.024(3) -0.001(3) 0.010(3) -0.001(3)
F5 0.044(4) 0.032(3) 0.032(3) 0.001(3) 0.011(3) -0.025(3)
F6 0.035(4) 0.042(3) 0.023(3) 0.016(3) 0.000(3) -0.001(3)
S1 0.0163(14) 0.0126(11) 0.0263(12) -0.0009(10) -0.0017(11) 0.0004(11)
S2 0.0162(14) 0.0158(12) 0.0207(12) 0.0062(10) -0.0004(11) 0.0005(11)
Pt1 0.01234(17) 0.01067(14) 0.01349(14) -0.0001(3) 0.0006(3) 0.00014(15)

loop_
_atom_type_symbol
_atom_type_description
_atom_type_scat_dispersion_real
_atom_type_scat_dispersion_imag
_atom_type_scat_source
C C 0.0033 0.0016 'International Tables Vol C Tables 4.2.6.8 and 6.1.1.4'
H H 0.0000 0.0000 'International Tables Vol C Tables 4.2.6.8 and 6.1.1.4'
N N 0.0061 0.0033 'International Tables Vol C Tables 4.2.6.8 and 6.1.1.4'
O O 0.0106 0.0060 'International Tables Vol C Tables 4.2.6.8 and 6.1.1.4'
F F 0.0171 0.0103 'International Tables Vol C Tables 4.2.6.8 and 6.1.1.4'
S S 0.1246 0.1234 'International Tables Vol C Tables 4.2.6.8 and 6.1.1.4'
Pt Pt -1.7033 8.3905 'International Tables Vol C Tables 4.2.6.8 and 6.1.1.4'

loop_
_geom_angle_atom_site_label_1
_geom_angle_atom_site_label_2
_geom_angle_atom_site_label_3
_geom_angle
C2 C1 C6 116.9(8)
C2 C1 Pt1 131.8(6)
C6 C1 Pt1 111.2(6)
C3 C2 C1 121.5(8)
C3 C2 H2 119.3
C1 C2 H2 119.3
C2 C3 C4 121.1(8)
C2 C3 H3 119.4
C4 C3 H3 119.4
C5 C4 C3 118.7(9)
C5 C4 H4 120.6
C3 C4 H4 120.6
C4 C5 C6 120.0(8)
C4 C5 H5 120.0
C6 C5 H5 120.0
C5 C6 C1 121.6(8)
C5 C6 C7 121.5(7)
C1 C6 C7 116.9(8)
C8 C7 N1 119.1(8)
C8 C7 C6 129.9(8)
N1 C7 C6 110.9(7)
C7 C8 C9 121.8(8)
C7 C8 H8 119.1
C9 C8 H8 119.1
C8 C9 C10 116.2(6)
C8 C9 C17 122.5(9)
C10 C9 C17 121.2(8)
C11 C10 C9 121.0(8)
C11 C10 H10 119.5
C9 C10 H10 119.5
N1 C11 C10 120.1(8)
N1 C11 C12 114.0(7)
C10 C11 C12 126.0(8)
C13 C12 N2 121.1(8)
C13 C12 C11 124.3(7)
N2 C12 C11 114.4(7)
C12 C13 C14 122.1(8)
C12 C13 H13 118.9
C14 C13 H13 118.9
C13 C14 C15 115.3(8)
C13 C14 C21 122.7(7)
C15 C14 C21 121.8(7)
C16 C15 C14 120.3(8)
C16 C15 H15 119.9
C14 C15 H15 119.9
N2 C16 C15 124.2(8)
N2 C16 H16 117.9
C15 C16 H16 117.9
C19 C17 C9 108.2(9)
C19 C17 C18 107.4(9)
C9 C17 C18 111.5(6)
C19 C17 C20 109.0(7)
C9 C17 C20 109.9(10)
C18 C17 C20 110.7(8)
C17 C18 H18A 109.5
C17 C18 H18B 109.5
H18A C18 H18B 109.5
C17 C18 H18C 109.5
H18A C18 H18C 109.5
H18B C18 H18C 109.5
C17 C19 H19A 109.5
C17 C19 H19B 109.5
H19A C19 H19B 109.5
C17 C19 H19C 109.5
H19A C19 H19C 109.5
H19B C19 H19C 109.5
C17 C20 H20A 109.5
C17 C20 H20B 109.5
H20A C20 H20B 109.5
C17 C20 H20C 109.5
H20A C20 H20C 109.5
H20B C20 H20C 109.5
C14 C21 C22 112.8(7)
C14 C21 C23 113.0(7)
C22 C21 C23 108.1(8)
C14 C21 C24 106.9(7)
C22 C21 C24 109.5(8)
C23 C21 C24 106.2(7)
C21 C22 H22A 109.5
C21 C22 H22B 109.5
H22A C22 H22B 109.5
C21 C22 H22C 109.5
H22A C22 H22C 109.5
H22B C22 H22C 109.5
C21 C23 H23A 109.5
C21 C23 H23B 109.5
H23A C23 H23B 109.5
C21 C23 H23C 109.5
H23A C23 H23C 109.5
H23B C23 H23C 109.5
C21 C24 H24A 109.5
C21 C24 H24B 109.5
H24A C24 H24B 109.5
C21 C24 H24C 109.5
H24A C24 H24C 109.5
H24B C24 H24C 109.5
F1 C25 F3 109.8(8)
F1 C25 F2 107.2(8)
F3 C25 F2 108.4(8)
F1 C25 S1 112.0(7)
F3 C25 S1 111.5(7)
F2 C25 S1 107.8(7)
F6 C26 F4 110.4(8)
F6 C26 F5 109.2(8)
F4 C26 F5 108.5(8)
F6 C26 S2 107.1(7)
F4 C26 S2 110.5(7)
F5 C26 S2 111.3(6)
C28 C27 C32 119.5(10)
C28 C27 H27 120.2
C32 C27 H27 120.2
C27 C28 C29 122.3(9)
C27 C28 H28 118.8
C29 C28 H28 118.8
C28 C29 C30 119.1(10)
C28 C29 H29 120.5
C30 C29 H29 120.5
C31 C30 C29 119.2(9)
C31 C30 H30 120.4
C29 C30 H30 120.4
C32 C31 C30 121.2(9)
C32 C31 H31 119.4
C30 C31 H31 119.4
C31 C32 C27 118.7(10)
C31 C32 H32 120.7
C27 C32 H32 120.7
C11 N1 C7 121.8(6)
C11 N1 Pt1 119.8(6)
C7 N1 Pt1 118.4(6)
C16 N2 C12 116.6(7)
C16 N2 Pt1 131.0(5)
C12 N2 Pt1 112.2(5)
S1 N3 S2 120.8(3)
S1 N3 Pt1 118.8(5)
S2 N3 Pt1 119.9(4)
O2 S1 O1 121.0(4)
O2 S1 N3 112.9(4)
O1 S1 N3 108.6(3)
O2 S1 C25 105.1(4)
O1 S1 C25 104.4(4)
N3 S1 C25 102.9(5)
O3 S2 O4 120.8(4)
O3 S2 N3 108.4(3)
O4 S2 N3 112.6(5)
O3 S2 C26 102.0(4)
O4 S2 C26 106.0(4)
N3 S2 C26 105.4(5)
N1 Pt1 C1 82.5(3)
N1 Pt1 N3 179.1(5)
C1 Pt1 N3 98.4(3)
N1 Pt1 N2 79.4(3)
C1 Pt1 N2 161.9(3)
N3 Pt1 N2 99.7(3)

loop_
_geom_bond_atom_site_label_1
_geom_bond_atom_site_label_2
_geom_bond_distance
C1 C2 1.389(11)
C1 C6 1.418(10)
C1 Pt1 2.012(9)
C2 C3 1.380(11)
C2 H2 0.9500
C3 C4 1.400(10)
C3 H3 0.9500
C4 C5 1.382(11)
C4 H4 0.9500
C5 C6 1.395(11)
C5 H5 0.9500
C6 C7 1.485(11)
C7 C8 1.365(11)
C7 N1 1.371(11)
C8 C9 1.400(12)
C8 H8 0.9500
C9 C10 1.425(12)
C9 C17 1.535(9)
C10 C11 1.361(10)
C10 H10 0.9500
C11 N1 1.347(12)
C11 C12 1.485(11)
C12 C13 1.372(11)
C12 N2 1.391(9)
C13 C14 1.406(11)
C13 H13 0.9500
C14 C15 1.407(10)
C14 C21 1.527(11)
C15 C16 1.373(11)
C15 H15 0.9500
C16 N2 1.341(10)
C16 H16 0.9500
C17 C19 1.522(14)
C17 C18 1.536(10)
C17 C20 1.548(15)
C18 H18A 0.9800
C18 H18B 0.9800
C18 H18C 0.9800
C19 H19A 0.9800
C19 H19B 0.9800
C19 H19C 0.9800
C20 H20A 0.9800
C20 H20B 0.9800
C20 H20C 0.9800
C21 C22 1.530(11)
C21 C23 1.529(12)
C21 C24 1.541(12)
C22 H22A 0.9800
C22 H22B 0.9800
C22 H22C 0.9800
C23 H23A 0.9800
C23 H23B 0.9800
C23 H23C 0.9800
C24 H24A 0.9800
C24 H24B 0.9800
C24 H24C 0.9800
C25 F1 1.308(11)
C25 F3 1.324(11)
C25 F2 1.343(11)
C25 S1 1.846(11)
C26 F6 1.318(10)
C26 F4 1.328(11)
C26 F5 1.331(10)
C26 S2 1.856(10)
C27 C28 1.359(13)
C27 C32 1.401(11)
C27 H27 0.9500
C28 C29 1.377(13)
C28 H28 0.9500
C29 C30 1.390(10)
C29 H29 0.9500
C30 C31 1.391(12)
C30 H30 0.9500
C31 C32 1.387(13)
C31 H31 0.9500
C32 H32 0.9500
N1 Pt1 1.956(5)
N2 Pt1 2.119(7)
N3 S1 1.621(9)
N3 S2 1.638(9)
N3 Pt1 2.116(5)
O1 S1 1.440(6)
O2 S1 1.417(5)
O3 S2 1.421(6)
O4 S2 1.424(6)
